data_7217481
loop_
_publ_author_name
'Wang, Hui'
'Hu, Ruo Xin'
'Pang, Xue'
'Gao, Hai Yue'
'Jin, Wei Jun'

_publ_section_title
;
 The phosphorescent co-crystals of 1,4-diiodotetrafluorobenzene and bent
 3-ring-N-heterocyclic hydrocarbons by C--I&#x22EF;N and C--I&#x22EF;\p
 halogen bonds
;
_journal_issue 34
_journal_name_full CrystEngComm
_journal_page_first 7942
_journal_paper_doi 10.1039/C4CE00813H
_journal_volume 16
_journal_year 2014
_chemical_absolute_configuration ad
_chemical_formula_sum 'C56 H55 Cl O8 P2 Pd'
_chemical_formula_weight 1059.79
_chemical_name_systematic
; 
 ? 
;
_space_group_IT_number 4
_symmetry_cell_setting monoclinic
_symmetry_space_group_name_Hall 'P 2yb'
_symmetry_space_group_name_H-M 'P 1 21 1'
_atom_sites_solution_hydrogens geom
_atom_sites_solution_primary direct
_atom_sites_solution_secondary difmap
_audit_creation_method SHELXL-97
_cell_angle_alpha 90.00
_cell_angle_beta 113.629(3)
_cell_angle_gamma 90.00
_cell_formula_units_Z 2
_cell_length_a 11.3703(5)
_cell_length_b 18.4887(10)
_cell_length_c 13.6456(8)
_cell_measurement_reflns_used 1972
_cell_measurement_temperature 143(2)
_cell_measurement_theta_max 80.660
_cell_measurement_theta_min 8.488
_cell_volume 2628.1(2)
_computing_cell_refinement 'Bruker SAINT'
_computing_data_collection 'Bruker APEX2'
_computing_data_reduction 'Bruker SAINT'
_computing_molecular_graphics 'Bruker SHELXTL'
_computing_publication_material 'Bruker SHELXTL'
_computing_structure_refinement 'SHELXL-97 (Sheldrick, 1997)'
_computing_structure_solution 'SHELXS-97 (Sheldrick, 1990)'
_diffrn_ambient_temperature 416(2)
_diffrn_measured_fraction_theta_full 0.972
_diffrn_measured_fraction_theta_max 0.972
_diffrn_measurement_device_type 'Bruker APEX-II CCD'
_diffrn_measurement_method '\f and \w scans'
_diffrn_radiation_monochromator graphite
_diffrn_radiation_source 'fine-focus sealed tube'
_diffrn_radiation_type CuK\a
_diffrn_radiation_wavelength 1.54178
_diffrn_reflns_av_R_equivalents 0.0000
_diffrn_reflns_av_sigmaI/netI 0.2043
_diffrn_reflns_limit_h_max 12
_diffrn_reflns_limit_h_min -13
_diffrn_reflns_limit_k_max 20
_diffrn_reflns_limit_k_min -17
_diffrn_reflns_limit_l_max 16
_diffrn_reflns_limit_l_min 0
_diffrn_reflns_number 7133
_diffrn_reflns_theta_full 65.50
_diffrn_reflns_theta_max 65.50
_diffrn_reflns_theta_min 4.27
_diffrn_standards_number 0
_exptl_absorpt_coefficient_mu 4.315
_exptl_absorpt_correction_T_max 0.7546
_exptl_absorpt_correction_T_min 0.3465
_exptl_absorpt_correction_type multi-scan
_exptl_absorpt_process_details sadabs
_exptl_crystal_colour yellow
_exptl_crystal_density_diffrn 1.339
_exptl_crystal_density_method 'not measured'
_exptl_crystal_description prismatic
_exptl_crystal_F_000 1096
_exptl_crystal_size_max 0.165
_exptl_crystal_size_mid 0.065
_exptl_crystal_size_min 0.034
_platon_squeeze_details
;
;
_refine_diff_density_max 0.971
_refine_diff_density_min -0.804
_refine_diff_density_rms 0.110
_refine_ls_abs_structure_details 'Flack H D (1983), Acta Cryst. A39, 876-881'
_refine_ls_abs_structure_Flack -0.020(15)
_refine_ls_extinction_method none
_refine_ls_goodness_of_fit_ref 0.932
_refine_ls_hydrogen_treatment constr
_refine_ls_matrix_type full
_refine_ls_number_parameters 590
_refine_ls_number_reflns 7133
_refine_ls_number_restraints 416
_refine_ls_restrained_S_all 0.924
_refine_ls_R_factor_all 0.1837
_refine_ls_R_factor_gt 0.0896
_refine_ls_shift/su_max 0.012
_refine_ls_shift/su_mean 0.003
_refine_ls_structure_factor_coef Fsqd
_refine_ls_weighting_details 'calc w=1/[\s^2^(Fo^2^)+(0.1331P)^2^+0.0000P] where P=(Fo^2^+2Fc^2^)/3'
_refine_ls_weighting_scheme calc
_refine_ls_wR_factor_gt 0.2273
_refine_ls_wR_factor_ref 0.2672
_reflns_number_gt 3220
_reflns_number_total 7133
_reflns_threshold_expression >2sigma(I)
_cod_duplicate_entry 7217070
_cod_data_source_file c4ce00813h2.cif
_cod_data_source_block cu_dm13230_0m
_cod_depositor_comments
;
The following automatic conversions were performed:

'_symmetry_cell_setting' value 'Monoclinic' changed to 'monoclinic'
according to
/usr/data/users/saulius/crontab/automatic-downloads/current/RSC/lib/dictionaries/cif_core.dic
dictionary named 'cif_core.dic' version 2.4.2 from 2011-04-26.

Automatic conversion script
Id: cif_fix_values 2281 2013-09-26 08:29:07Z andrius 
;
_cod_original_sg_symbol_H-M P2(1)
_cod_database_code 7217481

loop_
_symmetry_equiv_pos_as_xyz
'x, y, z'
'-x, y+1/2, -z'

loop_
_atom_site_label
_atom_site_type_symbol
_atom_site_fract_x
_atom_site_fract_y
_atom_site_fract_z
_atom_site_U_iso_or_equiv
_atom_site_adp_type
_atom_site_occupancy
_atom_site_symmetry_multiplicity
_atom_site_calc_flag
_atom_site_refinement_flags
Pd1 Pd 0.85598(8) 0.52925(6) 0.08807(8) 0.0742(4) Uani 1 1 d .
P1 P 0.4684(3) 0.6234(2) -0.1502(3) 0.0708(11) Uani 1 1 d .
P2 P 0.8359(4) 0.5630(2) 0.2405(4) 0.0807(12) Uani 1 1 d .
Cl1 Cl 1.0026(3) 0.4279(2) 0.1480(3) 0.0902(12) Uani 1 1 d .
O1 O 0.5529(9) 0.5382(7) 0.1608(8) 0.090(3) Uani 1 1 d U
O2 O 0.3880(11) 0.5576(6) -0.0051(11) 0.085(3) Uani 1 1 d U
O3 O 0.6320(9) 0.4513(6) -0.1211(8) 0.079(3) Uani 1 1 d U
O4 O 0.7795(11) 0.4376(7) -0.1920(11) 0.110(4) Uani 1 1 d U
O5 O 1.0162(11) 0.5367(9) -0.0729(8) 0.099(3) Uani 1 1 d U
O6 O 0.8615(11) 0.5937(8) -0.2043(11) 0.112(4) Uani 1 1 d U
O7 O 0.7163(11) 0.7224(7) -0.0497(11) 0.113(4) Uani 1 1 d U
O8 O 0.9159(10) 0.6764(6) -0.0130(9) 0.096(3) Uani 1 1 d U
C1 C 0.5804(19) 0.6125(10) 0.1969(14) 0.092(5) Uani 1 1 d U
C2 C 0.7087(19) 0.6284(8) 0.2412(14) 0.097(5) Uani 1 1 d U
C3 C 0.752(2) 0.6997(9) 0.2859(14) 0.109(6) Uani 1 1 d U
H3A H 0.8381 0.7129 0.3196 0.131 Uiso 1 1 calc R
C4 C 0.649(3) 0.7460(12) 0.2723(16) 0.126(7) Uani 1 1 d U
H4 H 0.6683 0.7947 0.2878 0.151 Uiso 1 1 calc R
C5 C 0.527(2) 0.7264(14) 0.2391(15) 0.119(6) Uani 1 1 d U
H5 H 0.4667 0.7577 0.2458 0.143 Uiso 1 1 calc R
C6 C 0.490(2) 0.6555(13) 0.1924(17) 0.112(6) Uani 1 1 d U
C7 C 0.3500(16) 0.6365(9) 0.1555(16) 0.097(5) Uani 1 1 d U
H7A H 0.3169 0.6565 0.2051 0.116 Uiso 1 1 calc R
H7B H 0.3024 0.6579 0.0858 0.116 Uiso 1 1 calc R
C8 C 0.3311(17) 0.5580(11) 0.1488(19) 0.130(7) Uani 1 1 d U
H8 H 0.2409 0.5462 0.1061 0.156 Uiso 1 1 calc R
C9 C 0.3761(19) 0.5259(16) 0.2696(16) 0.136(6) Uani 1 1 d U
H9A H 0.4631 0.5418 0.3123 0.163 Uiso 1 1 calc R
H9B H 0.3208 0.5453 0.3020 0.163 Uiso 1 1 calc R
C10 C 0.371(2) 0.4422(15) 0.271(2) 0.152(8) Uani 1 1 d U
H10A H 0.2822 0.4265 0.2407 0.182 Uiso 1 1 calc R
H10B H 0.4096 0.4253 0.3445 0.182 Uiso 1 1 calc R
C11 C 0.451(2) 0.4042(11) 0.200(2) 0.138(8) Uani 1 1 d U
H11A H 0.5425 0.4091 0.2414 0.165 Uiso 1 1 calc R
H11B H 0.4315 0.3529 0.1916 0.165 Uiso 1 1 calc R
C12 C 0.4174(17) 0.4384(10) 0.0817(19) 0.121(6) Uani 1 1 d U
H12 H 0.4836 0.4227 0.0575 0.145 Uiso 1 1 calc R
C13 C 0.4227(15) 0.5267(12) 0.091(2) 0.112(5) Uani 1 1 d U
C14 C 0.2872(18) 0.4134(10) 0.000(2) 0.131(7) Uani 1 1 d U
H14A H 0.2866 0.3615 -0.0107 0.157 Uiso 1 1 calc R
H14B H 0.2192 0.4259 0.0224 0.157 Uiso 1 1 calc R
C15 C 0.2706(17) 0.4525(12) -0.101(2) 0.137(7) Uani 1 1 d U
C16 C 0.210(2) 0.4243(13) -0.213(2) 0.139(8) Uani 1 1 d U
H16 H 0.1618 0.3821 -0.2232 0.166 Uiso 1 1 calc R
C17 C 0.217(2) 0.4542(14) -0.305(2) 0.146(8) Uani 1 1 d U
H17 H 0.1795 0.4325 -0.3715 0.175 Uiso 1 1 calc R
C18 C 0.2891(16) 0.5227(12) -0.2874(17) 0.115(5) Uani 1 1 d U
H18 H 0.2922 0.5468 -0.3461 0.138 Uiso 1 1 calc R
C19 C 0.3524(15) 0.5524(7) -0.1858(14) 0.083(5) Uani 1 1 d U
C20 C 0.3413(13) 0.5237(12) -0.093(2) 0.101(5) Uani 1 1 d U
C21 C 0.3971(13) 0.7019(7) -0.1166(12) 0.064(4) Uani 1 1 d U
C22 C 0.4648(14) 0.7465(8) -0.0305(13) 0.078(4) Uani 1 1 d U
H22 H 0.5505 0.7371 0.0126 0.094 Uiso 1 1 calc R
C23 C 0.4007(18) 0.8065(9) -0.0097(13) 0.086(4) Uani 1 1 d U
H23 H 0.4482 0.8374 0.0459 0.103 Uiso 1 1 calc R
C24 C 0.2776(15) 0.8215(9) -0.0640(12) 0.078(4) Uani 1 1 d U
H24 H 0.2370 0.8596 -0.0457 0.093 Uiso 1 1 calc R
C25 C 0.214(2) 0.7763(10) -0.1501(16) 0.111(6) Uani 1 1 d U
H25 H 0.1285 0.7862 -0.1937 0.133 Uiso 1 1 calc R
C26 C 0.2739(15) 0.7149(9) -0.1746(12) 0.077(4) Uani 1 1 d U
H26 H 0.2268 0.6842 -0.2307 0.092 Uiso 1 1 calc R
C27 C 0.4997(12) 0.6447(9) -0.2644(12) 0.075(4) Uani 1 1 d U
C28 C 0.5030(14) 0.7165(10) -0.2967(13) 0.083(4) Uani 1 1 d U
H28 H 0.4818 0.7523 -0.2588 0.099 Uiso 1 1 calc R
C29 C 0.5341(16) 0.7383(10) -0.3774(16) 0.099(5) Uani 1 1 d U
H29 H 0.5355 0.7873 -0.3920 0.119 Uiso 1 1 calc R
C30 C 0.5680(18) 0.6809(14) -0.447(2) 0.149(9) Uani 1 1 d U
H30 H 0.5881 0.6904 -0.5054 0.178 Uiso 1 1 calc R
C31 C 0.5620(19) 0.6107(12) -0.4030(17) 0.117(6) Uani 1 1 d U
H31 H 0.5836 0.5715 -0.4351 0.141 Uiso 1 1 calc R
C32 C 0.5282(18) 0.5947(13) -0.3194(13) 0.107(6) Uani 1 1 d U
H32 H 0.5255 0.5465 -0.3011 0.129 Uiso 1 1 calc R
C33 C 0.8183(13) 0.4955(7) 0.3338(11) 0.117(6) Uani 1 1 d GU
C34 C 0.7731(16) 0.5168(6) 0.4101(13) 0.165(8) Uani 1 1 d GU
H34 H 0.7512 0.5648 0.4139 0.198 Uiso 1 1 calc R
C35 C 0.7607(18) 0.4662(8) 0.4807(12) 0.192(9) Uani 1 1 d GU
H35 H 0.7305 0.4804 0.5318 0.231 Uiso 1 1 calc R
C36 C 0.794(2) 0.3944(7) 0.4750(14) 0.186(9) Uani 1 1 d GU
H36 H 0.7853 0.3605 0.5223 0.223 Uiso 1 1 calc R
C37 C 0.8387(19) 0.3731(6) 0.3987(15) 0.163(7) Uani 1 1 d GU
H37 H 0.8607 0.3250 0.3949 0.196 Uiso 1 1 calc R
C38 C 0.8511(15) 0.4237(7) 0.3281(12) 0.140(7) Uani 1 1 d GU
H38 H 0.8814 0.4094 0.2770 0.168 Uiso 1 1 calc R
C39 C 0.9777(12) 0.6109(7) 0.3301(10) 0.096(5) Uani 1 1 d GU
C40 C 1.0556(13) 0.6377(8) 0.2818(8) 0.113(6) Uani 1 1 d GU
H40 H 1.0313 0.6322 0.2085 0.135 Uiso 1 1 calc R
C41 C 1.1699(13) 0.6725(9) 0.3431(13) 0.167(9) Uani 1 1 d GU
H41 H 1.2220 0.6904 0.3108 0.200 Uiso 1 1 calc R
C42 C 1.2063(12) 0.6806(10) 0.4526(12) 0.191(10) Uani 1 1 d GU
H42 H 1.2828 0.7039 0.4936 0.229 Uiso 1 1 calc R
C43 C 1.1284(17) 0.6538(10) 0.5009(8) 0.169(9) Uani 1 1 d GU
H43 H 1.1528 0.6592 0.5742 0.203 Uiso 1 1 calc R
C44 C 1.0142(16) 0.6190(9) 0.4397(11) 0.152(8) Uani 1 1 d GU
H44 H 0.9620 0.6010 0.4720 0.182 Uiso 1 1 calc R
C45 C 0.6128(13) 0.5925(7) -0.0374(12) 0.074(4) Uani 1 1 d U
H45A H 0.6133 0.6179 0.0251 0.089 Uiso 1 1 calc R
H45B H 0.5984 0.5419 -0.0270 0.089 Uiso 1 1 calc R
C46 C 0.7416(14) 0.5971(8) -0.0316(14) 0.081(4) Uani 1 1 d U
C47 C 0.8034(12) 0.5383(9) -0.0745(9) 0.066(4) Uani 1 1 d U
C48 C 0.7920(16) 0.6659(10) -0.0327(16) 0.098(5) Uani 1 1 d U
C49 C 0.9596(19) 0.7540(9) -0.0230(19) 0.122(7) Uani 1 1 d U
H49A H 1.0191 0.7527 -0.0578 0.146 Uiso 1 1 calc R
H49B H 0.8859 0.7826 -0.0671 0.146 Uiso 1 1 calc R
C50 C 1.023(4) 0.7883(14) 0.0831(18) 0.199(13) Uani 1 1 d U
H50A H 1.1139 0.7832 0.1078 0.298 Uiso 1 1 calc R
H50B H 0.9940 0.7652 0.1327 0.298 Uiso 1 1 calc R
H50C H 1.0006 0.8387 0.0778 0.298 Uiso 1 1 calc R
C51 C 0.7369(17) 0.4743(9) -0.1254(15) 0.089(5) Uani 1 1 d U
C52 C 0.7214(18) 0.3757(8) -0.2423(15) 0.102(5) Uani 1 1 d U
H52A H 0.7018 0.3466 -0.1915 0.122 Uiso 1 1 calc R
H52B H 0.7825 0.3488 -0.2611 0.122 Uiso 1 1 calc R
C53 C 0.9086(17) 0.5566(10) -0.1148(17) 0.093(6) Uani 1 1 d U
C55 C 0.9693(19) 0.6058(12) -0.2414(15) 0.119(6) Uani 1 1 d DU
H55A H 0.9888 0.5616 -0.2701 0.143 Uiso 1 1 calc R
H55B H 1.0463 0.6225 -0.1828 0.143 Uiso 1 1 calc R
C56 C 0.917(2) 0.6648(14) -0.330(2) 0.168(9) Uani 1 1 d DU
H56A H 0.8700 0.6416 -0.3973 0.253 Uiso 1 1 d R
H56B H 0.9875 0.6913 -0.3333 0.253 Uiso 1 1 d R
H56C H 0.8610 0.6973 -0.3140 0.253 Uiso 1 1 d R
C57 C 0.598(2) 0.3843(14) -0.343(2) 0.165(9) Uani 1 1 d U
H57A H 0.6179 0.3720 -0.4031 0.248 Uiso 1 1 d R
H57B H 0.5690 0.4336 -0.3499 0.248 Uiso 1 1 d R
H57C H 0.5316 0.3529 -0.3414 0.248 Uiso 1 1 d R

loop_
_atom_site_aniso_label
_atom_site_aniso_U_11
_atom_site_aniso_U_22
_atom_site_aniso_U_33
_atom_site_aniso_U_23
_atom_site_aniso_U_13
_atom_site_aniso_U_12
Pd1 0.0719(6) 0.0575(7) 0.0978(8) -0.0018(7) 0.0387(6) -0.0008(6)
P1 0.076(2) 0.046(2) 0.085(3) -0.0079(18) 0.027(2) -0.0100(17)
P2 0.101(3) 0.053(2) 0.100(3) 0.0113(19) 0.052(3) 0.0098(19)
Cl1 0.069(2) 0.087(3) 0.114(3) -0.004(2) 0.036(2) 0.0107(19)
O1 0.094(7) 0.067(7) 0.125(7) 0.025(7) 0.061(6) 0.017(6)
O2 0.093(8) 0.037(6) 0.125(9) 0.012(6) 0.044(7) -0.004(5)
O3 0.086(7) 0.066(7) 0.076(6) 0.008(5) 0.024(6) 0.000(5)
O4 0.115(8) 0.082(9) 0.174(10) -0.036(8) 0.101(8) -0.043(7)
O5 0.099(8) 0.112(9) 0.105(7) -0.005(8) 0.060(7) -0.008(9)
O6 0.083(8) 0.123(10) 0.109(9) -0.004(8) 0.015(7) -0.037(7)
O7 0.094(8) 0.063(8) 0.187(11) -0.005(8) 0.059(8) -0.016(6)
O8 0.077(7) 0.057(7) 0.129(8) -0.005(6) 0.014(6) -0.015(5)
C1 0.119(12) 0.055(10) 0.123(12) 0.027(9) 0.072(10) 0.017(9)
C2 0.120(13) 0.040(10) 0.117(12) 0.011(9) 0.032(11) 0.025(9)
C3 0.154(15) 0.060(12) 0.102(12) -0.002(9) 0.039(11) 0.018(10)
C4 0.165(18) 0.103(15) 0.112(14) 0.023(11) 0.057(14) 0.051(14)
C5 0.135(15) 0.126(16) 0.106(13) 0.035(12) 0.058(13) 0.058(14)
C6 0.117(13) 0.099(13) 0.133(13) 0.042(11) 0.065(11) 0.059(11)
C7 0.099(11) 0.054(11) 0.152(14) 0.001(10) 0.066(11) 0.014(8)
C8 0.089(11) 0.104(15) 0.197(16) 0.026(12) 0.056(12) 0.023(9)
C9 0.136(12) 0.159(17) 0.150(13) 0.051(16) 0.098(11) 0.074(15)
C10 0.120(14) 0.15(2) 0.177(19) 0.019(17) 0.045(14) 0.008(15)
C11 0.146(15) 0.079(13) 0.24(2) 0.108(14) 0.133(15) 0.034(11)
C12 0.101(11) 0.056(11) 0.218(17) 0.000(11) 0.077(12) 0.028(9)
C13 0.072(9) 0.058(9) 0.216(15) 0.021(13) 0.069(10) 0.000(9)
C14 0.115(13) 0.053(11) 0.25(2) 0.035(13) 0.105(14) 0.014(9)
C15 0.093(11) 0.071(13) 0.26(2) -0.004(14) 0.089(13) -0.006(9)
C16 0.141(14) 0.075(14) 0.18(2) -0.060(14) 0.050(16) -0.013(11)
C17 0.137(14) 0.122(18) 0.178(19) -0.053(16) 0.063(15) -0.047(13)
C18 0.119(11) 0.098(13) 0.151(14) -0.045(12) 0.078(10) -0.050(11)
C19 0.103(10) 0.037(10) 0.103(11) -0.032(7) 0.035(9) -0.037(7)
C20 0.057(8) 0.053(10) 0.188(16) -0.013(13) 0.043(10) -0.018(9)
C21 0.057(8) 0.036(8) 0.089(10) 0.001(7) 0.017(7) -0.005(6)
C22 0.069(9) 0.056(10) 0.102(11) -0.011(8) 0.028(8) 0.004(7)
C23 0.109(12) 0.071(11) 0.088(10) 0.003(8) 0.050(9) -0.013(9)
C24 0.080(10) 0.057(10) 0.084(10) 0.000(8) 0.020(9) 0.007(8)
C25 0.150(14) 0.054(11) 0.133(14) 0.046(10) 0.061(12) 0.003(10)
C26 0.095(11) 0.058(10) 0.086(10) 0.011(8) 0.046(9) -0.004(8)
C27 0.071(8) 0.072(11) 0.073(10) -0.016(8) 0.020(8) -0.001(7)
C28 0.105(10) 0.073(11) 0.084(10) -0.022(9) 0.053(9) -0.027(8)
C29 0.101(11) 0.073(12) 0.114(13) -0.008(10) 0.033(10) -0.013(9)
C30 0.091(12) 0.128(17) 0.157(17) 0.014(15) -0.024(12) -0.032(12)
C31 0.131(13) 0.096(15) 0.115(14) -0.009(11) 0.039(12) -0.003(11)
C32 0.131(13) 0.115(15) 0.061(11) -0.002(10) 0.023(10) -0.019(11)
C33 0.104(11) 0.123(15) 0.173(15) -0.008(12) 0.107(11) 0.027(10)
C34 0.27(2) 0.106(17) 0.193(17) 0.067(14) 0.169(16) 0.071(16)
C35 0.32(2) 0.123(18) 0.24(2) 0.085(15) 0.224(18) 0.119(17)
C36 0.35(2) 0.064(13) 0.26(2) 0.067(14) 0.239(18) 0.066(15)
C37 0.31(2) 0.052(12) 0.240(19) 0.007(12) 0.224(17) 0.007(13)
C38 0.182(16) 0.084(14) 0.223(18) -0.013(14) 0.152(15) -0.029(13)
C39 0.115(12) 0.075(12) 0.085(11) -0.005(9) 0.025(10) -0.013(9)
C40 0.110(12) 0.104(14) 0.129(14) -0.050(11) 0.051(11) -0.026(10)
C41 0.106(13) 0.25(2) 0.151(17) -0.121(15) 0.057(13) -0.024(14)
C42 0.117(15) 0.34(3) 0.094(15) -0.057(18) 0.021(13) 0.056(18)
C43 0.183(19) 0.24(2) 0.064(13) -0.016(14) 0.024(14) 0.039(19)
C44 0.20(2) 0.145(17) 0.075(13) -0.044(12) 0.021(13) -0.015(15)
C45 0.090(10) 0.038(9) 0.113(11) 0.007(8) 0.061(9) 0.006(7)
C46 0.069(9) 0.040(9) 0.128(12) 0.036(8) 0.032(8) 0.014(6)
C47 0.074(7) 0.067(10) 0.068(7) 0.005(8) 0.041(6) -0.032(8)
C48 0.066(10) 0.066(12) 0.147(14) -0.001(10) 0.027(10) -0.011(9)
C49 0.129(14) 0.049(11) 0.172(18) 0.030(11) 0.045(13) -0.018(9)
C50 0.36(4) 0.11(2) 0.120(18) -0.035(15) 0.09(2) -0.03(2)
C51 0.095(11) 0.050(10) 0.126(13) 0.007(9) 0.048(10) -0.010(8)
C52 0.149(14) 0.042(11) 0.131(13) -0.006(9) 0.073(12) -0.018(9)
C53 0.047(9) 0.098(14) 0.110(13) -0.021(10) 0.006(10) -0.004(8)
C55 0.117(9) 0.116(10) 0.120(9) -0.006(8) 0.045(7) -0.010(8)
C56 0.164(12) 0.184(13) 0.172(12) -0.001(9) 0.082(9) -0.001(9)
C57 0.165(12) 0.142(12) 0.176(12) -0.006(9) 0.055(9) -0.002(9)

loop_
_atom_type_symbol
_atom_type_description
_atom_type_scat_dispersion_real
_atom_type_scat_dispersion_imag
_atom_type_scat_source
C C 0.0181 0.0091 'International Tables Vol C Tables 4.2.6.8 and 6.1.1.4'
H H 0.0000 0.0000 'International Tables Vol C Tables 4.2.6.8 and 6.1.1.4'
O O 0.0492 0.0322 'International Tables Vol C Tables 4.2.6.8 and 6.1.1.4'
P P 0.2955 0.4335 'International Tables Vol C Tables 4.2.6.8 and 6.1.1.4'
Cl Cl 0.3639 0.7018 'International Tables Vol C Tables 4.2.6.8 and 6.1.1.4'
Pd Pd 0.1215 3.9337 'International Tables Vol C Tables 4.2.6.8 and 6.1.1.4'

loop_
_geom_angle_atom_site_label_1
_geom_angle_atom_site_label_2
_geom_angle_atom_site_label_3
_geom_angle
C46 Pd1 C47 43.7(7)
C46 Pd1 P2 107.2(5)
C47 Pd1 P2 150.7(5)
C46 Pd1 Cl1 150.6(5)
C47 Pd1 Cl1 106.9(5)
P2 Pd1 Cl1 102.22(14)
C27 P1 C19 108.1(8)
C27 P1 C21 108.1(7)
C19 P1 C21 107.6(7)
C27 P1 C45 112.2(6)
C19 P1 C45 108.4(7)
C21 P1 C45 112.2(7)
C39 P2 C33 100.2(7)
C39 P2 C2 99.2(8)
C33 P2 C2 97.7(7)
C39 P2 Pd1 111.3(5)
C33 P2 Pd1 121.5(5)
C2 P2 Pd1 122.6(6)
C13 O1 C1 113.2(13)
C20 O2 C13 124.5(17)
C52 O4 C51 121.4(13)
C53 O6 C55 107.7(14)
C48 O8 C49 117.9(14)
C6 C1 C2 126(2)
C6 C1 O1 120.7(19)
C2 C1 O1 113.5(14)
C1 C2 C3 120.2(16)
C1 C2 P2 123.0(13)
C3 C2 P2 116.8(15)
C4 C3 C2 112(2)
C4 C3 H3A 124.0
C2 C3 H3A 124.0
C5 C4 C3 126(2)
C5 C4 H4 117.2
C3 C4 H4 117.2
C4 C5 C6 118.6(19)
C4 C5 H5 120.7
C6 C5 H5 120.7
C1 C6 C5 117(2)
C1 C6 C7 126(2)
C5 C6 C7 116.2(17)
C8 C7 C6 111.1(15)
C8 C7 H7A 109.4
C6 C7 H7A 109.4
C8 C7 H7B 109.4
C6 C7 H7B 109.4
H7A C7 H7B 108.0
C7 C8 C9 109(2)
C7 C8 C13 105.9(16)
C9 C8 C13 110.7(15)
C7 C8 H8 110.5
C9 C8 H8 110.5
C13 C8 H8 110.5
C10 C9 C8 112(2)
C10 C9 H9A 109.1
C8 C9 H9A 109.1
C10 C9 H9B 109.2
C8 C9 H9B 109.2
H9A C9 H9B 107.9
C9 C10 C11 111.6(17)
C9 C10 H10A 109.3
C11 C10 H10A 109.3
C9 C10 H10B 109.3
C11 C10 H10B 109.3
H10A C10 H10B 108.0
C12 C11 C10 115.7(15)
C12 C11 H11A 108.4
C10 C11 H11A 108.4
C12 C11 H11B 108.4
C10 C11 H11B 108.4
H11A C11 H11B 107.4
C14 C12 C13 110.8(14)
C14 C12 C11 112.5(18)
C13 C12 C11 108.8(18)
C14 C12 H12 108.2
C13 C12 H12 108.2
C11 C12 H12 108.2
O2 C13 O1 114.1(14)
O2 C13 C12 111.1(18)
O1 C13 C12 101.4(14)
O2 C13 C8 109.0(15)
O1 C13 C8 108.7(18)
C12 C13 C8 112.3(15)
C15 C14 C12 104.9(17)
C15 C14 H14A 110.8
C12 C14 H14A 110.8
C15 C14 H14B 110.8
C12 C14 H14B 110.8
H14A C14 H14B 108.8
C16 C15 C14 127(2)
C16 C15 C20 113(2)
C14 C15 C20 119(2)
C17 C16 C15 127(2)
C17 C16 H16 116.3
C15 C16 H16 116.3
C16 C17 C18 115(2)
C16 C17 H17 122.4
C18 C17 H17 122.4
C19 C18 C17 122(2)
C19 C18 H18 119.0
C17 C18 H18 119.0
C18 C19 C20 122.8(16)
C18 C19 P1 126.3(15)
C20 C19 P1 110.6(12)
O2 C20 C19 120.3(17)
O2 C20 C15 120(2)
C19 C20 C15 119(2)
C26 C21 C22 119.5(14)
C26 C21 P1 117.8(11)
C22 C21 P1 122.6(10)
C21 C22 C23 118.6(14)
C21 C22 H22 120.7
C23 C22 H22 120.7
C24 C23 C22 124.4(16)
C24 C23 H23 117.8
C22 C23 H23 117.8
C23 C24 C25 115.1(17)
C23 C24 H24 122.4
C25 C24 H24 122.4
C24 C25 C26 122.6(18)
C24 C25 H25 118.7
C26 C25 H25 118.7
C21 C26 C25 119.5(16)
C21 C26 H26 120.2
C25 C26 H26 120.2
C32 C27 C28 116.3(17)
C32 C27 P1 121.9(15)
C28 C27 P1 121.7(13)
C29 C28 C27 126.0(16)
C29 C28 H28 117.0
C27 C28 H28 117.0
C28 C29 C30 120.1(18)
C28 C29 H29 120.0
C30 C29 H29 120.0
C31 C30 C29 107(2)
C31 C30 H30 126.5
C29 C30 H30 126.5
C32 C31 C30 128(2)
C32 C31 H31 116.0
C30 C31 H31 116.0
C27 C32 C31 123(2)
C27 C32 H32 118.7
C31 C32 H32 118.7
C34 C33 C38 120.0
C34 C33 P2 119.9(8)
C38 C33 P2 120.1(8)
C33 C34 C35 120.0
C33 C34 H34 120.0
C35 C34 H34 120.0
C34 C35 C36 120.0
C34 C35 H35 120.0
C36 C35 H35 120.0
C37 C36 C35 120.0
C37 C36 H36 120.0
C35 C36 H36 120.0
C36 C37 C38 120.0
C36 C37 H37 120.0
C38 C37 H37 120.0
C37 C38 C33 120.0
C37 C38 H38 120.0
C33 C38 H38 120.0
C40 C39 C44 120.0
C40 C39 P2 114.6(8)
C44 C39 P2 125.3(8)
C39 C40 C41 120.0
C39 C40 H40 120.0
C41 C40 H40 120.0
C40 C41 C42 120.0
C40 C41 H41 120.0
C42 C41 H41 120.0
C41 C42 C43 120.0
C41 C42 H42 120.0
C43 C42 H42 120.0
C44 C43 C42 120.0
C44 C43 H43 120.0
C42 C43 H43 120.0
C43 C44 C39 120.0
C43 C44 H44 120.0
C39 C44 H44 120.0
C46 C45 P1 125.3(11)
C46 C45 H45A 106.0
P1 C45 H45A 106.0
C46 C45 H45B 106.0
P1 C45 H45B 106.0
H45A C45 H45B 106.3
C48 C46 C45 117.8(14)
C48 C46 C47 112.8(14)
C45 C46 C47 123.4(13)
C48 C46 Pd1 115.6(12)
C45 C46 Pd1 108.3(10)
C47 C46 Pd1 68.2(7)
C51 C47 C46 122.7(13)
C51 C47 C53 110.1(14)
C46 C47 C53 121.4(14)
C51 C47 Pd1 109.0(11)
C46 C47 Pd1 68.0(7)
C53 C47 Pd1 118.1(10)
O7 C48 O8 118.8(15)
O7 C48 C46 118.8(14)
O8 C48 C46 122.3(16)
C50 C49 O8 111(2)
C50 C49 H49A 109.4
O8 C49 H49A 109.4
C50 C49 H49B 109.4
O8 C49 H49B 109.4
H49A C49 H49B 108.0
C49 C50 H50A 109.5
C49 C50 H50B 109.5
H50A C50 H50B 109.5
C49 C50 H50C 109.5
H50A C50 H50C 109.5
H50B C50 H50C 109.5
O3 C51 O4 116.6(14)
O3 C51 C47 124.8(18)
O4 C51 C47 118.3(15)
O4 C52 C57 116.8(17)
O4 C52 H52A 108.1
C57 C52 H52A 108.1
O4 C52 H52B 108.1
C57 C52 H52B 108.1
H52A C52 H52B 107.3
O5 C53 O6 124.8(19)
O5 C53 C47 124.0(19)
O6 C53 C47 111.2(14)
O6 C55 C56 104.6(17)
O6 C55 H55A 110.8
C56 C55 H55A 110.8
O6 C55 H55B 110.8
C56 C55 H55B 110.8
H55A C55 H55B 108.9
C55 C56 H56A 108.9
C55 C56 H56B 109.1
H56A C56 H56B 109.5
C55 C56 H56C 110.3
H56A C56 H56C 109.5
H56B C56 H56C 109.5
C52 C57 H57A 107.3
C52 C57 H57B 109.9
H57A C57 H57B 109.5
C52 C57 H57C 111.2
H57A C57 H57C 109.5
H57B C57 H57C 109.5

loop_
_geom_bond_atom_site_label_1
_geom_bond_atom_site_label_2
_geom_bond_distance
Pd1 C46 2.057(13)
Pd1 C47 2.059(12)
Pd1 P2 2.269(5)
Pd1 Cl1 2.422(4)
P1 C27 1.778(18)
P1 C19 1.783(14)
P1 C21 1.809(15)
P1 C45 1.834(15)
P2 C39 1.816(11)
P2 C33 1.850(11)
P2 C2 1.887(17)
O1 C13 1.418(19)
O1 C1 1.45(2)
O2 C20 1.27(2)
O2 C13 1.34(2)
O3 C51 1.290(18)
O4 C52 1.361(18)
O4 C51 1.37(2)
O5 C53 1.183(17)
O6 C53 1.31(2)
O6 C55 1.52(2)
O7 C48 1.31(2)
O8 C48 1.338(18)
O8 C49 1.543(19)
C1 C6 1.28(2)
C1 C2 1.37(2)
C2 C3 1.45(2)
C3 C4 1.40(3)
C3 H3A 0.9300
C4 C5 1.33(3)
C4 H4 0.9300
C5 C6 1.45(3)
C5 H5 0.9300
C6 C7 1.50(3)
C7 C8 1.46(2)
C7 H7A 0.9700
C7 H7B 0.9700
C8 C9 1.63(3)
C8 C13 1.64(3)
C8 H8 0.9800
C9 C10 1.55(4)
C9 H9A 0.9700
C9 H9B 0.9700
C10 C11 1.73(3)
C10 H10A 0.9700
C10 H10B 0.9700
C11 C12 1.63(3)
C11 H11A 0.9700
C11 H11B 0.9700
C12 C14 1.53(3)
C12 C13 1.64(3)
C12 H12 0.9800
C14 C15 1.49(3)
C14 H14A 0.9700
C14 H14B 0.9700
C15 C16 1.50(3)
C15 C20 1.52(3)
C16 C17 1.40(3)
C16 H16 0.9300
C17 C18 1.47(3)
C17 H17 0.9300
C18 C19 1.39(2)
C18 H18 0.9300
C19 C20 1.42(2)
C21 C26 1.326(18)
C21 C22 1.388(19)
C22 C23 1.42(2)
C22 H22 0.9300
C23 C24 1.324(19)
C23 H23 0.9300
C24 C25 1.39(2)
C24 H24 0.9300
C25 C26 1.43(2)
C25 H25 0.9300
C26 H26 0.9300
C27 C32 1.31(2)
C27 C28 1.40(2)
C28 C29 1.35(2)
C28 H28 0.9300
C29 C30 1.57(3)
C29 H29 0.9300
C30 C31 1.44(3)
C30 H30 0.9300
C31 C32 1.37(3)
C31 H31 0.9300
C32 H32 0.9300
C33 C34 1.3900
C33 C38 1.3900
C34 C35 1.3900
C34 H34 0.9300
C35 C36 1.3900
C35 H35 0.9300
C36 C37 1.3900
C36 H36 0.9300
C37 C38 1.3900
C37 H37 0.9300
C38 H38 0.9300
C39 C40 1.3900
C39 C44 1.3900
C40 C41 1.3900
C40 H40 0.9300
C41 C42 1.3900
C41 H41 0.9300
C42 C43 1.3900
C42 H42 0.9300
C43 C44 1.3900
C43 H43 0.9300
C44 H44 0.9300
C45 C46 1.44(2)
C45 H45A 0.9700
C45 H45B 0.9700
C46 C48 1.40(2)
C46 C47 1.53(2)
C47 C51 1.43(2)
C47 C53 1.54(2)
C49 C50 1.48(3)
C49 H49A 0.9700
C49 H49B 0.9700
C50 H50A 0.9600
C50 H50B 0.9600
C50 H50C 0.9600
C52 C57 1.53(3)
C52 H52A 0.9700
C52 H52B 0.9700
C55 C56 1.556(17)
C55 H55A 0.9700
C55 H55B 0.9700
C56 H56A 0.9600
C56 H56B 0.9600
C56 H56C 0.9600
C57 H57A 0.9600
C57 H57B 0.9600
C57 H57C 0.9600

loop_
_geom_torsion_atom_site_label_1
_geom_torsion_atom_site_label_2
_geom_torsion_atom_site_label_3
_geom_torsion_atom_site_label_4
_geom_torsion
C46 Pd1 P2 C39 -105.5(7)
C47 Pd1 P2 C39 -111.2(9)
Cl1 Pd1 P2 C39 75.2(5)
C46 Pd1 P2 C33 136.9(7)
C47 Pd1 P2 C33 131.2(9)
Cl1 Pd1 P2 C33 -42.3(6)
C46 Pd1 P2 C2 11.5(9)
C47 Pd1 P2 C2 5.8(11)
Cl1 Pd1 P2 C2 -167.8(7)
C13 O1 C1 C6 20(2)
C13 O1 C1 C2 -164.7(16)
C6 C1 C2 C3 -2(3)
O1 C1 C2 C3 -177.0(14)
C6 C1 C2 P2 -177.9(15)
O1 C1 C2 P2 7(2)
C39 P2 C2 C1 -170.3(15)
C33 P2 C2 C1 -68.5(16)
Pd1 P2 C2 C1 67.0(18)
C39 P2 C2 C3 13.4(15)
C33 P2 C2 C3 115.1(14)
Pd1 P2 C2 C3 -109.4(13)
C1 C2 C3 C4 -3(3)
P2 C2 C3 C4 173.8(13)
C2 C3 C4 C5 10(3)
C3 C4 C5 C6 -13(3)
C2 C1 C6 C5 -1(3)
O1 C1 C6 C5 174.4(15)
C2 C1 C6 C7 -172.6(19)
O1 C1 C6 C7 3(3)
C4 C5 C6 C1 8(3)
C4 C5 C6 C7 -179.5(17)
C1 C6 C7 C8 14(3)
C5 C6 C7 C8 -158.2(18)
C6 C7 C8 C9 75(2)
C6 C7 C8 C13 -44(2)
C7 C8 C9 C10 -174.9(16)
C13 C8 C9 C10 -59(2)
C8 C9 C10 C11 51(2)
C9 C10 C11 C12 -48(3)
C10 C11 C12 C14 -76(2)
C10 C11 C12 C13 47(2)
C20 O2 C13 O1 122.6(18)
C20 O2 C13 C12 9(2)
C20 O2 C13 C8 -116(2)
C1 O1 C13 O2 69.6(19)
C1 O1 C13 C12 -170.9(13)
C1 O1 C13 C8 -52.3(19)
C14 C12 C13 O2 -52(2)
C11 C12 C13 O2 -176.3(13)
C14 C12 C13 O1 -173.8(16)
C11 C12 C13 O1 62.1(18)
C14 C12 C13 C8 70(2)
C11 C12 C13 C8 -54(2)
C7 C8 C13 O2 -59(2)
C9 C8 C13 O2 -176.2(18)
C7 C8 C13 O1 66(2)
C9 C8 C13 O1 -51(2)
C7 C8 C13 C12 177.7(17)
C9 C8 C13 C12 60(2)
C13 C12 C14 C15 55(2)
C11 C12 C14 C15 177.4(16)
C12 C14 C15 C16 143.0(19)
C12 C14 C15 C20 -25(2)
C14 C15 C16 C17 -166(2)
C20 C15 C16 C17 3(3)
C15 C16 C17 C18 -3(4)
C16 C17 C18 C19 4(3)
C17 C18 C19 C20 -7(3)
C17 C18 C19 P1 166.1(15)
C27 P1 C19 C18 -4.8(19)
C21 P1 C19 C18 111.7(17)
C45 P1 C19 C18 -126.7(16)
C27 P1 C19 C20 169.0(12)
C21 P1 C19 C20 -74.4(14)
C45 P1 C19 C20 47.1(14)
C13 O2 C20 C19 -155.9(16)
C13 O2 C20 C15 25(2)
C18 C19 C20 O2 -171.4(17)
P1 C19 C20 O2 14(2)
C18 C19 C20 C15 7(3)
P1 C19 C20 C15 -166.7(12)
C16 C15 C20 O2 173.8(17)
C14 C15 C20 O2 -16(2)
C16 C15 C20 C19 -5(2)
C14 C15 C20 C19 164.7(17)
C27 P1 C21 C26 78.1(12)
C19 P1 C21 C26 -38.4(14)
C45 P1 C21 C26 -157.5(11)
C27 P1 C21 C22 -104.8(13)
C19 P1 C21 C22 138.6(13)
C45 P1 C21 C22 19.5(15)
C26 C21 C22 C23 -2(2)
P1 C21 C22 C23 -179.4(11)
C21 C22 C23 C24 3(2)
C22 C23 C24 C25 -4(2)
C23 C24 C25 C26 4(2)
C22 C21 C26 C25 3(2)
P1 C21 C26 C25 179.6(11)
C24 C25 C26 C21 -3(2)
C19 P1 C27 C32 -50.5(15)
C21 P1 C27 C32 -166.7(13)
C45 P1 C27 C32 69.0(15)
C19 P1 C27 C28 133.5(12)
C21 P1 C27 C28 17.2(13)
C45 P1 C27 C28 -107.0(12)
C32 C27 C28 C29 -1(2)
P1 C27 C28 C29 175.4(13)
C27 C28 C29 C30 1(2)
C28 C29 C30 C31 -2(2)
C29 C30 C31 C32 3(3)
C28 C27 C32 C31 1(2)
P1 C27 C32 C31 -175.1(13)
C30 C31 C32 C27 -2(3)
C39 P2 C33 C34 74.0(9)
C2 P2 C33 C34 -26.9(10)
Pd1 P2 C33 C34 -163.1(7)
C39 P2 C33 C38 -105.6(10)
C2 P2 C33 C38 153.6(10)
Pd1 P2 C33 C38 17.4(11)
C38 C33 C34 C35 0.0
P2 C33 C34 C35 -179.5(11)
C33 C34 C35 C36 0.0
C34 C35 C36 C37 0.0
C35 C36 C37 C38 0.0
C36 C37 C38 C33 0.0
C34 C33 C38 C37 0.0
P2 C33 C38 C37 179.5(11)
C33 P2 C39 C40 147.9(8)
C2 P2 C39 C40 -112.5(10)
Pd1 P2 C39 C40 18.1(9)
C33 P2 C39 C44 -29.1(10)
C2 P2 C39 C44 70.6(10)
Pd1 P2 C39 C44 -158.9(7)
C44 C39 C40 C41 0.0
P2 C39 C40 C41 -177.2(11)
C39 C40 C41 C42 0.0
C40 C41 C42 C43 0.0
C41 C42 C43 C44 0.0
C42 C43 C44 C39 0.0
C40 C39 C44 C43 0.0
P2 C39 C44 C43 176.8(12)
C27 P1 C45 C46 11.1(15)
C19 P1 C45 C46 130.4(13)
C21 P1 C45 C46 -110.9(13)
P1 C45 C46 C48 63(2)
P1 C45 C46 C47 -88.0(16)
P1 C45 C46 Pd1 -163.5(9)
C47 Pd1 C46 C48 -105.8(16)
P2 Pd1 C46 C48 78.3(14)
Cl1 Pd1 C46 C48 -103.2(15)
C47 Pd1 C46 C45 119.5(14)
P2 Pd1 C46 C45 -56.5(11)
Cl1 Pd1 C46 C45 122.1(11)
P2 Pd1 C46 C47 -176.0(6)
Cl1 Pd1 C46 C47 2.6(13)
C48 C46 C47 C51 -151.2(15)
C45 C46 C47 C51 1(2)
Pd1 C46 C47 C51 99.1(14)
C48 C46 C47 C53 -1(2)
C45 C46 C47 C53 151.5(15)
Pd1 C46 C47 C53 -110.4(13)
C48 C46 C47 Pd1 109.7(13)
C45 C46 C47 Pd1 -98.1(14)
C46 Pd1 C47 C51 -118.4(14)
P2 Pd1 C47 C51 -110.6(13)
Cl1 Pd1 C47 C51 62.9(12)
P2 Pd1 C47 C46 7.9(12)
Cl1 Pd1 C47 C46 -178.7(7)
C46 Pd1 C47 C53 114.9(16)
P2 Pd1 C47 C53 122.8(11)
Cl1 Pd1 C47 C53 -63.7(13)
C49 O8 C48 O7 -6(3)
C49 O8 C48 C46 176.4(18)
C45 C46 C48 O7 -7(3)
C47 C46 C48 O7 147.1(16)
Pd1 C46 C48 O7 -137.0(15)
C45 C46 C48 O8 170.6(16)
C47 C46 C48 O8 -36(2)
Pd1 C46 C48 O8 40(2)
C48 O8 C49 C50 100(2)
C52 O4 C51 O3 -7(2)
C52 O4 C51 C47 179.3(15)
C46 C47 C51 O3 -16(2)
C53 C47 C51 O3 -168.9(15)
Pd1 C47 C51 O3 60.0(19)
C46 C47 C51 O4 158.1(14)
C53 C47 C51 O4 5(2)
Pd1 C47 C51 O4 -126.3(14)
C51 O4 C52 C57 80(2)
C55 O6 C53 O5 0(2)
C55 O6 C53 C47 -177.0(14)
C51 C47 C53 O5 -92.2(19)
C46 C47 C53 O5 114(2)
Pd1 C47 C53 O5 34(2)
C51 C47 C53 O6 84.6(18)
C46 C47 C53 O6 -69.2(18)
Pd1 C47 C53 O6 -149.4(12)
C53 O6 C55 C56 -166.6(17)

loop_
_platon_squeeze_void_nr
_platon_squeeze_void_average_x
_platon_squeeze_void_average_y
_platon_squeeze_void_average_z
_platon_squeeze_void_volume
_platon_squeeze_void_count_electrons
_platon_squeeze_void_content
1 -0.247 0.622 0.497 161 33 ' '
2 0.247 0.122 0.502 161 33 ' '
